data_2105821
loop_
_publ_author_name
'Rodr\'iguez-Velamaz\'an, Jos\'e Alberto'
'Ca\~nadillas-Delgado, Laura'
'Castro, Miguel'
'McIntyre, Garry J.'
'Real, Jos\'e Antonio'

_publ_section_title
;
 Temperature- and pressure-dependent structural study of
 {Fe(pmd)~2~[Ag(CN)~2~]~2~}~<i>n~</i> spin-crossover compound by neutron
 Laue diffraction
;
_journal_issue 3
_journal_name_full 'Acta Crystallographica Section B'
_journal_page_first 436
_journal_page_last 443
_journal_paper_doi 10.1107/S2052520614003023
_journal_volume 70
_journal_year 2014
_chemical_formula_moiety 'C12 H8 Ag2 Fe N8'
_chemical_formula_sum 'C12 H8 Ag2 Fe N8'
_chemical_formula_weight 535.83
_space_group_IT_number 56
_symmetry_cell_setting orthorhombic
_symmetry_space_group_name_Hall '-P 2ab 2ac'
_symmetry_space_group_name_H-M 'P c c n'
_atom_sites_solution_hydrogens difmap
_atom_sites_solution_primary direct
_atom_sites_solution_secondary difmap
_audit_creation_method SHELXL-97
_cell_angle_alpha 90.00
_cell_angle_beta 90.00
_cell_angle_gamma 90.00
_cell_formula_units_Z 4
_cell_length_a 15.782(3)
_cell_length_b 8.424(3)
_cell_length_c 13.320(3)
_cell_measurement_temperature 210(2)
_cell_volume 1770.9(8)
_computing_cell_refinement 'NEWLAUEGEN (J. Campbell et al, 1998)'
_computing_data_reduction 'ARGONNE-BOXES(C. Wilkinson et al,1988)& LAUENORM (J. W. Campbell et al,1986'
_computing_structure_refinement 'SHELXL-97 (Sheldrick, 1997)'
_diffrn_ambient_temperature 210(2)
_diffrn_measured_fraction_theta_full 0.576
_diffrn_measured_fraction_theta_max 0.576
_diffrn_measurement_device_type 'ILL-VIVALDI Laue single xtal diffractometer'
_diffrn_radiation_source 'ILL neutron source'
_diffrn_radiation_type neutron
_diffrn_radiation_wavelength 0.95-2.50
_diffrn_reflns_av_R_equivalents 0.2586
_diffrn_reflns_av_sigmaI/netI 0.2537
_diffrn_reflns_limit_h_max 7
_diffrn_reflns_limit_h_min -17
_diffrn_reflns_limit_k_max 7
_diffrn_reflns_limit_k_min -8
_diffrn_reflns_limit_l_max 13
_diffrn_reflns_limit_l_min -14
_diffrn_reflns_number 2295
_diffrn_reflns_theta_full 29.26
_diffrn_reflns_theta_max 29.26
_diffrn_reflns_theta_min 3.98
_exptl_absorpt_coefficient_mu 0.086
_exptl_absorpt_correction_type none
_exptl_crystal_colour orange-yellow
_exptl_crystal_density_diffrn 2.010
_exptl_crystal_density_method 'not measured'
_exptl_crystal_description prism
_exptl_crystal_F_000 584
_exptl_crystal_size_max 1.0
_exptl_crystal_size_mid 0.6
_exptl_crystal_size_min 0.5
_refine_diff_density_max 0.660
_refine_diff_density_min -0.753
_refine_ls_extinction_method none
_refine_ls_goodness_of_fit_ref 1.385
_refine_ls_hydrogen_treatment refall
_refine_ls_matrix_type full
_refine_ls_number_parameters 136
_refine_ls_number_reflns 686
_refine_ls_number_restraints 0
_refine_ls_restrained_S_all 1.385
_refine_ls_R_factor_all 0.2284
_refine_ls_R_factor_gt 0.1581
_refine_ls_shift/su_max 0.000
_refine_ls_shift/su_mean 0.000
_refine_ls_structure_factor_coef Fsqd
_refine_ls_weighting_details 'calc w=1/[\s^2^(Fo^2^)+(0.0838P)^2^+0.0000P] where P=(Fo^2^+2Fc^2^)/3'
_refine_ls_weighting_scheme calc
_refine_ls_wR_factor_gt 0.2352
_refine_ls_wR_factor_ref 0.2608
_reflns_number_gt 510
_reflns_number_total 686
_reflns_threshold_expression >2sigma(I)
_cod_data_source_file xk5013sup1.cif
_cod_data_source_block fepmd3
_cod_depositor_comments 'Adding full bibliography for 2105819--2105831.cif.'
_cod_database_code 2105821

loop_
_symmetry_equiv_pos_as_xyz
'x, y, z'
'-x+1/2, -y+1/2, z'
'x+1/2, -y, -z+1/2'
'-x, y+1/2, -z+1/2'
'-x, -y, -z'
'x-1/2, y-1/2, -z'
'-x-1/2, y, z-1/2'
'x, -y-1/2, z-1/2'

loop_
_atom_site_type_symbol
_atom_site_label
_atom_site_fract_x
_atom_site_fract_y
_atom_site_fract_z
_atom_site_U_iso_or_equiv
_atom_site_adp_type
_atom_site_calc_flag
_atom_site_refinement_flags
_atom_site_occupancy
_atom_site_symmetry_multiplicity
C C1 0.6281(10) 0.538(2) 0.9512(11) 0.046(4) Uani d . 1 1
C C2 0.5878(9) 0.468(2) 0.8682(10) 0.040(4) Uani d . 1 1
C C3 0.5949(7) 0.3249(19) 1.0486(9) 0.033(3) Uani d . 1 1
C C4 0.5498(11) 0.321(2) 0.8856(10) 0.043(3) Uani d . 1 1
C C5 0.3257(8) 0.0732(17) 0.8752(8) 0.036(3) Uani d . 1 1
C C6 0.3852(7) 0.0778(19) 1.1965(8) 0.032(3) Uani d . 1 1
Ag Ag1 0.2901(7) 0.0853(18) 1.3049(8) 0.029(4) Uani d . 1 1
Fe Fe1 0.5000 0.0000 1.0000 0.031(4) Uani d S 1 2
N N1 0.5521(7) 0.2460(11) 0.9760(6) 0.036(3) Uani d . 1 1
N N2 0.6296(6) 0.4686(14) 1.0395(7) 0.040(3) Uani d . 1 1
N N3 0.4350(6) 0.0713(14) 1.1341(6) 0.038(3) Uani d . 1 1
N N4 0.3908(6) 0.0611(16) 0.9142(6) 0.041(3) Uani d . 1 1
H H1 0.660(3) 0.658(5) 0.944(3) 0.090(12) Uani d . 1 1
H H2 0.583(2) 0.530(4) 0.794(3) 0.079(10) Uani d . 1 1
H H3 0.5944(16) 0.259(4) 1.123(2) 0.058(9) Uani d . 1 1
H H4 0.515(2) 0.258(3) 0.830(2) 0.043(3) Uani d . 1 1

loop_
_atom_site_aniso_label
_atom_site_aniso_U_11
_atom_site_aniso_U_22
_atom_site_aniso_U_33
_atom_site_aniso_U_12
_atom_site_aniso_U_13
_atom_site_aniso_U_23
C1 0.049(9) 0.051(12) 0.038(9) -0.009(9) -0.006(7) -0.005(9)
C2 0.040(8) 0.050(12) 0.029(8) 0.002(7) -0.012(6) 0.005(7)
C3 0.039(7) 0.048(11) 0.012(7) -0.016(8) -0.010(5) 0.000(8)
C4 0.057(8) 0.041(10) 0.032(6) 0.003(7) -0.003(7) 0.018(7)
C5 0.016(6) 0.056(11) 0.036(7) 0.002(7) -0.013(5) -0.006(7)
C6 0.028(7) 0.048(11) 0.019(6) 0.005(6) 0.013(5) 0.002(6)
Ag1 0.017(6) 0.037(12) 0.033(7) 0.000(7) 0.011(5) 0.018(6)
Fe1 0.041(9) 0.035(13) 0.015(7) 0.009(6) -0.005(5) -0.005(4)
N1 0.039(6) 0.053(8) 0.017(4) -0.002(5) 0.001(5) 0.005(4)
N2 0.031(5) 0.053(8) 0.036(6) -0.008(5) 0.007(4) -0.007(5)
N3 0.030(5) 0.061(8) 0.023(5) -0.004(6) 0.007(4) 0.000(4)
N4 0.037(6) 0.051(8) 0.036(6) 0.006(6) -0.001(5) 0.006(6)
H1 0.12(3) 0.05(3) 0.10(3) -0.04(3) 0.01(2) 0.00(2)
H2 0.10(3) 0.07(3) 0.07(2) -0.013(19) 0.000(19) 0.007(18)
H3 0.033(16) 0.08(3) 0.06(2) -0.024(14) -0.007(13) 0.003(16)
H4 0.057(8) 0.041(10) 0.032(6) 0.003(7) -0.003(7) 0.018(7)

loop_
_atom_type_symbol
_atom_type_description
_atom_type_scat_dispersion_real
_atom_type_scat_dispersion_imag
_atom_type_scat_source
C C 0.0000 0.0000 'International Tables Vol C Tables 4.2.6.8 and 6.1.1.4'
H H 0.0000 0.0000 'International Tables Vol C Tables 4.2.6.8 and 6.1.1.4'
Ag Ag 0.0000 0.0000 'International Tables Vol C Tables 4.2.6.8 and 6.1.1.4'
Fe Fe 0.0000 0.0000 'International Tables Vol C Tables 4.2.6.8 and 6.1.1.4'
N N 0.0000 0.0000 'International Tables Vol C Tables 4.2.6.8 and 6.1.1.4'

loop_
_geom_angle_atom_site_label_1
_geom_angle_atom_site_label_2
_geom_angle_atom_site_label_3
_geom_angle_site_symmetry_1
_geom_angle_site_symmetry_3
_geom_angle
N2 C1 C2 . . 122.1(16)
N2 C1 H1 . . 117(2)
C2 C1 H1 . . 120(2)
C1 C2 C4 . . 115.6(15)
C1 C2 H2 . . 122(2)
C4 C2 H2 . . 122(2)
N2 C3 N1 . . 125.8(12)
N2 C3 H3 . . 121.8(17)
N1 C3 H3 . . 112.3(18)
N1 C4 C2 . . 123.1(15)
N1 C4 H4 . . 113.9(18)
C2 C4 H4 . . 123.0(16)
N4 C5 Ag1 . 7_655 177.7(14)
N3 C6 Ag1 . . 177.0(11)
C5 Ag1 C6 7_656 . 162.7(8)
C5 Ag1 N2 7_656 4_647 92.9(6)
C6 Ag1 N2 . 4_647 100.9(6)
C5 Ag1 Ag1 7_656 2 71.1(6)
C6 Ag1 Ag1 . 2 109.1(7)
N2 Ag1 Ag1 4_647 2 122.8(5)
N4 Fe1 N4 . 5_657 180.000(3)
N4 Fe1 N3 . . 89.6(3)
N4 Fe1 N3 5_657 . 90.4(3)
N4 Fe1 N3 . 5_657 90.4(3)
N4 Fe1 N3 5_657 5_657 89.6(3)
N3 Fe1 N3 . 5_657 180.000(2)
N4 Fe1 N1 . 5_657 90.2(4)
N4 Fe1 N1 5_657 5_657 89.8(4)
N3 Fe1 N1 . 5_657 88.0(4)
N3 Fe1 N1 5_657 5_657 92.0(4)
N4 Fe1 N1 . . 89.8(4)
N4 Fe1 N1 5_657 . 90.2(4)
N3 Fe1 N1 . . 92.0(4)
N3 Fe1 N1 5_657 . 88.0(4)
N1 Fe1 N1 5_657 . 180.0000(10)
C3 N1 C4 . . 114.8(13)
C3 N1 Fe1 . . 122.2(9)
C4 N1 Fe1 . . 122.8(10)
C1 N2 C3 . . 118.4(12)
C1 N2 Ag1 . 4_657 123.5(11)
C3 N2 Ag1 . 4_657 117.8(8)
C6 N3 Fe1 . . 161.1(11)
C5 N4 Fe1 . . 168.9(12)

loop_
_geom_bond_atom_site_label_1
_geom_bond_atom_site_label_2
_geom_bond_site_symmetry_2
_geom_bond_distance
C1 N2 . 1.31(2)
C1 C2 . 1.40(2)
C1 H1 . 1.14(5)
C2 C4 . 1.40(2)
C2 H2 . 1.12(5)
C3 N2 . 1.334(17)
C3 N1 . 1.353(17)
C3 H3 . 1.13(4)
C4 N1 . 1.359(16)
C4 H4 . 1.06(5)
C5 N4 . 1.157(14)
C5 Ag1 7_655 2.056(17)
C6 N3 . 1.146(12)
C6 Ag1 . 2.083(15)
Ag1 C5 7_656 2.056(17)
Ag1 N2 4_647 2.621(15)
Ag1 Ag1 2 3.05(3)
Fe1 N4 . 2.130(10)
Fe1 N4 5_657 2.130(10)
Fe1 N3 . 2.145(9)
Fe1 N3 5_657 2.145(9)
Fe1 N1 5_657 2.252(10)
Fe1 N1 . 2.252(10)
N2 Ag1 4_657 2.621(15)
